data_7705249
loop_
_publ_author_name
'Frogley, Benjamin J.'
'Hill, Anthony F.'

_publ_section_title
;
 Carbyne decorated porphyrins.
;
_journal_issue 35
_journal_name_full 'Dalton transactions (Cambridge, England : 2003)'
_journal_page_first 12390
_journal_page_last 12400
_journal_paper_doi 10.1039/d0dt02809f
_journal_volume 49
_journal_year 2020
_chemical_formula_moiety 'C116 H112 B4 N28 O8 W4 Zn'
_chemical_formula_sum 'C116 H112 B4 N28 O8 W4 Zn'
_chemical_formula_weight 2870.34
_space_group_crystal_system triclinic
_space_group_IT_number 2
_space_group_name_Hall '-P 1'
_space_group_name_H-M_alt 'P -1'
_atom_sites_solution_hydrogens geom
_audit_creation_method SHELXL-2018/3
_audit_update_record
;
2020-06-08 deposited with the CCDC.	2020-08-21 downloaded from the CCDC.
;
_cell_angle_alpha 80.549(5)
_cell_angle_beta 83.197(6)
_cell_angle_gamma 73.876(8)
_cell_formula_units_Z 1
_cell_length_a 12.0635(12)
_cell_length_b 14.5979(11)
_cell_length_c 24.2222(12)
_cell_measurement_reflns_used 3200
_cell_measurement_temperature 150.0(1)
_cell_measurement_theta_max 70.2170
_cell_measurement_theta_min 3.9210
_cell_volume 4030.2(6)
_computing_cell_refinement 'CrysAlisPro 1.171.40.36a (Rigaku OD, 2018)'
_computing_data_collection 'CrysAlisPro 1.171.40.36a (Rigaku OD, 2018)'
_computing_data_reduction 'CrysAlisPro 1.171.40.36a (Rigaku OD, 2018)'
_computing_structure_refinement 'SHELXL-2018/3 (Sheldrick, 2018)'
_computing_structure_solution 'SHELXT 2014/5 (Sheldrick, 2014)'
_diffrn_ambient_temperature 150.0(1)
_diffrn_detector_area_resol_mean 8.1297
_diffrn_measured_fraction_theta_full 0.989
_diffrn_measured_fraction_theta_max 0.989
_diffrn_measurement_device_type 'SuperNova, Dual, Cu at home/near, EosS2'
_diffrn_measurement_method '\w scans'
_diffrn_radiation_type CuK\a
_diffrn_radiation_wavelength 1.54184
_diffrn_reflns_av_R_equivalents 0.0625
_diffrn_reflns_av_unetI/netI 0.1137
_diffrn_reflns_Laue_measured_fraction_full 0.989
_diffrn_reflns_Laue_measured_fraction_max 0.989
_diffrn_reflns_limit_h_max 14
_diffrn_reflns_limit_h_min -14
_diffrn_reflns_limit_k_max 17
_diffrn_reflns_limit_k_min -16
_diffrn_reflns_limit_l_max 13
_diffrn_reflns_limit_l_min -28
_diffrn_reflns_number 22059
_diffrn_reflns_point_group_measured_fraction_full 0.989
_diffrn_reflns_point_group_measured_fraction_max 0.989
_diffrn_reflns_theta_full 66.597
_diffrn_reflns_theta_max 66.597
_diffrn_reflns_theta_min 3.826
_diffrn_source 'micro-focus sealed X-ray tube'
_exptl_absorpt_coefficient_mu 5.693
_exptl_absorpt_correction_T_max 1.00000
_exptl_absorpt_correction_T_min 0.50195
_exptl_absorpt_correction_type multi-scan
_exptl_absorpt_process_details
; 
CrysAlisPro 1.171.40.36a (Rigaku Oxford Diffraction, 2018) 
Empirical absorption correction using spherical harmonics, 
 implemented in SCALE3 ABSPACK scaling algorithm. 
;
_exptl_crystal_colour red
_exptl_crystal_density_diffrn 1.183
_exptl_crystal_description prism
_exptl_crystal_F_000 1414
_exptl_crystal_size_max 0.151
_exptl_crystal_size_mid 0.077
_exptl_crystal_size_min 0.018
_refine_diff_density_max 2.193
_refine_diff_density_min -1.399
_refine_diff_density_rms 0.117
_refine_ls_extinction_method none
_refine_ls_goodness_of_fit_ref 0.932
_refine_ls_hydrogen_treatment mixed
_refine_ls_matrix_type full
_refine_ls_number_parameters 705
_refine_ls_number_reflns 14091
_refine_ls_number_restraints 3
_refine_ls_restrained_S_all 0.936
_refine_ls_R_factor_all 0.1318
_refine_ls_R_factor_gt 0.0777
_refine_ls_shift/su_max 0.001
_refine_ls_shift/su_mean 0.000
_refine_ls_structure_factor_coef Fsqd
_refine_ls_weighting_details 'w=1/[\s^2^(Fo^2^)+(0.1057P)^2^] where P=(Fo^2^+2Fc^2^)/3'
_refine_ls_weighting_scheme calc
_refine_ls_wR_factor_gt 0.1927
_refine_ls_wR_factor_ref 0.2276
_reflns_Friedel_coverage 0.000
_reflns_number_gt 6937
_reflns_number_total 14091
_reflns_threshold_expression 'I > 2\s(I)'
_cod_data_source_file d0dt02809f2.cif
_cod_data_source_block Compound_4
_cod_depositor_comments 'Adding full bibliography for 7705247--7705250.cif.'
_cod_database_code 7705249
_shelx_shelxl_version_number 2018/3
_shelx_space_group_comment
; 
The symmetry employed for this shelxl refinement is uniquely defined 
by the following loop, which should always be used as a source of 
symmetry information in preference to the above space-group names. 
They are only intended as comments. 
;

loop_
_space_group_symop_operation_xyz
'x, y, z'
'-x, -y, -z'

loop_
_atom_site_label
_atom_site_type_symbol
_atom_site_fract_x
_atom_site_fract_y
_atom_site_fract_z
_atom_site_U_iso_or_equiv
_atom_site_adp_type
_atom_site_occupancy
_atom_site_site_symmetry_order
_atom_site_calc_flag
_atom_site_refinement_flags_posn
_atom_site_refinement_flags_adp
_atom_site_refinement_flags_occupancy
_atom_site_disorder_assembly
_atom_site_disorder_group
W2 W 0.51609(7) 0.25311(5) 0.86684(3) 0.0899(3) Uani 1 1 d D . . . .
W1 W 0.39961(7) 1.10303(4) 0.37490(3) 0.0813(2) Uani 1 1 d . . . . .
Zn1 Zn 0.000000 0.500000 0.500000 0.0866(9) Uani 1 2 d S . P . .
N14 N 0.1154(9) 0.5492(6) 0.5325(4) 0.066(3) Uani 1 1 d . . . . .
N13 N -0.0138(8) 0.6106(5) 0.4361(3) 0.056(2) Uani 1 1 d . . . . .
N2 N 0.5093(11) 1.2687(7) 0.3119(4) 0.080(3) Uani 1 1 d . . . . .
C10 C -0.0838(10) 0.6303(8) 0.3916(4) 0.059(3) Uani 1 1 d . . . . .
N9 N 0.5120(10) 0.1031(7) 0.8950(4) 0.078(3) Uani 1 1 d . . . . .
N1 N 0.5303(11) 1.1942(7) 0.3552(4) 0.080(3) Uani 1 1 d . . . . .
O1 O 0.6005(14) 0.9134(9) 0.3725(5) 0.144(3) Uani 1 1 d . . . . .
C19 C 0.1572(10) 0.4261(8) 0.6173(4) 0.063(3) Uani 1 1 d . . . . .
N11 N 0.6933(10) 0.1829(8) 0.8315(4) 0.083(3) Uani 1 1 d . . . . .
N3 N 0.3899(11) 1.1273(8) 0.2864(5) 0.092(4) Uani 1 1 d . . . . .
N6 N 0.2965(12) 1.3198(8) 0.3257(5) 0.091(4) Uani 1 1 d . . . . .
N4 N 0.3912(10) 1.2169(8) 0.2529(4) 0.083(3) Uani 1 1 d . . . . .
N8 N 0.6924(11) 0.1459(9) 0.9598(4) 0.092(4) Uani 1 1 d . . . . .
N10 N 0.6054(11) 0.0378(8) 0.9210(4) 0.084(3) Uani 1 1 d . . . . .
C20 C 0.2276(11) 0.3910(8) 0.6657(5) 0.065(3) Uani 1 1 d . . . . .
C15 C 0.1529(10) 0.6294(8) 0.5134(5) 0.064(3) Uani 1 1 d . . . . .
C21 C 0.2028(13) 0.4333(10) 0.7130(5) 0.085(4) Uani 1 1 d . . . . .
H21 H 0.139001 0.486282 0.714761 0.102 Uiso 1 1 calc R U . . .
C18 C 0.1671(10) 0.5086(8) 0.5816(5) 0.063(3) Uani 1 1 d . . . . .
N5 N 0.2782(14) 1.2442(9) 0.3677(5) 0.112(5) Uani 1 1 d . . . . .
C12 C 0.0088(12) 0.7459(8) 0.3770(4) 0.073(3) Uani 1 1 d . . . . .
H12 H 0.034838 0.799695 0.361841 0.087 Uiso 1 1 calc R U . . .
C14 C 0.1188(10) 0.6912(7) 0.4631(4) 0.061(3) Uani 1 1 d . . . . .
N7 N 0.6058(13) 0.2274(10) 0.9502(5) 0.111(5) Uani 1 1 d . . . . .
C13 C 0.0441(11) 0.6832(7) 0.4278(4) 0.060(3) Uani 1 1 d . . . . .
N12 N 0.7610(13) 0.1013(9) 0.8632(5) 0.101(4) Uani 1 1 d . . . . .
C7 C 0.1733(12) 0.7758(8) 0.4489(5) 0.071(3) Uani 1 1 d . . . . .
O2 O 0.4189(14) 1.0915(9) 0.5025(5) 0.144(3) Uani 1 1 d . . . . .
C8 C 0.2868(14) 0.7641(9) 0.4307(6) 0.094(5) Uani 1 1 d . . . . .
H8 H 0.334265 0.702600 0.427838 0.112 Uiso 1 1 calc R U . . .
C11 C -0.0671(12) 0.7138(8) 0.3557(5) 0.072(4) Uani 1 1 d . . . . .
H11 H -0.103374 0.741152 0.322838 0.086 Uiso 1 1 calc R U . . .
C4 C 0.2681(13) 0.9351(9) 0.4168(6) 0.079(4) Uani 1 1 d . . . . .
C6 C 0.1040(13) 0.8687(9) 0.4511(6) 0.083(4) Uani 1 1 d . . . . .
H6 H 0.025311 0.879340 0.461732 0.100 Uiso 1 1 calc R U . . .
C17 C 0.2450(11) 0.5622(8) 0.5909(5) 0.073(4) Uani 1 1 d . . . . .
H17 H 0.293861 0.547521 0.619904 0.087 Uiso 1 1 calc R U . . .
C22 C 0.2695(13) 0.4004(11) 0.7594(6) 0.091(5) Uani 1 1 d . . . . .
H22 H 0.250798 0.432285 0.790809 0.110 Uiso 1 1 calc R U . . .
C9 C 0.3323(13) 0.8421(10) 0.4164(6) 0.088(4) Uani 1 1 d . . . . .
H9 H 0.411141 0.830809 0.406008 0.105 Uiso 1 1 calc R U . . .
C23 C 0.3621(13) 0.3213(9) 0.7583(5) 0.082(4) Uani 1 1 d . . . . .
C55 C 0.7505(17) 0.1974(12) 0.7827(7) 0.108(6) Uani 1 1 d . . . . .
C5 C 0.1536(14) 0.9465(10) 0.4370(6) 0.096(5) Uani 1 1 d . . . . .
H5 H 0.107930 1.008073 0.441462 0.116 Uiso 1 1 calc R U . . .
C32 C 0.6040(14) 1.3078(10) 0.3039(6) 0.091(4) Uani 1 1 d . . . . .
C26 C 0.4358(14) 0.2852(9) 0.8050(6) 0.091(5) Uani 1 1 d . . . . .
O4 O 0.5403(14) 0.4625(9) 0.8419(5) 0.144(3) Uani 1 1 d . . . . .
C52 C 0.5721(19) -0.0445(11) 0.9397(5) 0.106(6) Uani 1 1 d . . . . .
C42 C 0.3797(17) 1.2168(13) 0.2002(6) 0.105(5) Uani 1 1 d . . . . .
C1 C 0.3160(16) 1.0129(10) 0.3975(6) 0.098(5) Uani 1 1 d . . . . .
C16 C 0.2341(11) 0.6383(8) 0.5495(5) 0.070(3) Uani 1 1 d . . . . .
H16 H 0.271857 0.686806 0.545437 0.084 Uiso 1 1 calc R U . . .
C30 C 0.6354(15) 1.1850(11) 0.3734(6) 0.096(5) Uani 1 1 d . . . . .
C51 C 0.4693(18) -0.0378(13) 0.9227(6) 0.112(6) Uani 1 1 d . . . . .
H51 H 0.431771 -0.086528 0.927187 0.134 Uiso 1 1 calc R U . . .
C25 C 0.3186(16) 0.3113(13) 0.6660(6) 0.116(6) Uani 1 1 d . . . . .
H25 H 0.335010 0.279679 0.634414 0.139 Uiso 1 1 calc R U . . .
C46 C 0.6809(19) 0.2371(14) 1.0271(7) 0.124(8) Uani 1 1 d . . . . .
H46 H 0.693521 0.258689 1.059297 0.148 Uiso 1 1 calc R U . . .
C47 C 0.7410(17) 0.1542(17) 1.0071(6) 0.117(7) Uani 1 1 d . . . . .
C35 C 0.180(2) 1.2863(11) 0.3985(8) 0.149(9) Uani 1 1 d . . . . .
C28 C 0.5311(18) 0.3823(11) 0.8520(6) 0.118(4) Uani 1 1 d . . . . .
C49 C 0.3179(16) 0.1029(13) 0.8710(6) 0.120(7) Uani 1 1 d . . . . .
H49A H 0.257253 0.119360 0.899942 0.180 Uiso 1 1 calc R U . . .
H49B H 0.301088 0.058168 0.850389 0.180 Uiso 1 1 calc R U . . .
H49C H 0.323226 0.160081 0.845957 0.180 Uiso 1 1 calc R U . . .
C37 C 0.2062(16) 1.3990(12) 0.3293(8) 0.114(6) Uani 1 1 d . . . . .
C40 C 0.3762(14) 1.0720(12) 0.2483(6) 0.094(5) Uani 1 1 d . . . . .
C45 C 0.5981(19) 0.2825(11) 0.9904(7) 0.120(7) Uani 1 1 d . . . . .
C3 C 0.4082(19) 1.0975(10) 0.4565(6) 0.118(4) Uani 1 1 d . . . . .
C38 C 0.1976(19) 1.4902(12) 0.2898(9) 0.158(9) Uani 1 1 d . . . . .
H38A H 0.273124 1.500791 0.280866 0.237 Uiso 1 1 calc R U . . .
H38B H 0.147595 1.543046 0.307036 0.237 Uiso 1 1 calc R U . . .
H38C H 0.166477 1.485388 0.255991 0.237 Uiso 1 1 calc R U . . .
C24 C 0.3884(15) 0.2741(11) 0.7101(7) 0.112(6) Uani 1 1 d . . . . .
H24 H 0.450478 0.219827 0.708102 0.134 Uiso 1 1 calc R U . . .
C56 C 0.853(2) 0.1274(15) 0.7805(7) 0.137(8) Uani 1 1 d . . . . .
H56 H 0.908249 0.121062 0.750008 0.164 Uiso 1 1 calc R U . . .
C44 C 0.508(2) 0.3754(13) 0.9929(8) 0.182(12) Uani 1 1 d . . . . .
H44A H 0.475647 0.397121 0.957141 0.272 Uiso 1 1 calc R U . . .
H44B H 0.541497 0.422629 1.002092 0.272 Uiso 1 1 calc R U . . .
H44C H 0.447279 0.366103 1.021175 0.272 Uiso 1 1 calc R U . . .
C33 C 0.6076(18) 1.3925(12) 0.2595(7) 0.142(8) Uani 1 1 d . . . . .
H33A H 0.588289 1.380355 0.224544 0.214 Uiso 1 1 calc R U . . .
H33B H 0.683912 1.402058 0.255022 0.214 Uiso 1 1 calc R U . . .
H33C H 0.552810 1.449223 0.270651 0.214 Uiso 1 1 calc R U . . .
C50 C 0.4269(16) 0.0595(11) 0.8961(5) 0.095(5) Uani 1 1 d . . . . .
C57 C 0.8618(17) 0.0691(16) 0.8304(8) 0.127(7) Uani 1 1 d . . . . .
C41 C 0.3668(15) 1.1278(15) 0.1935(6) 0.117(6) Uani 1 1 d . . . . .
H41 H 0.354596 1.108343 0.160595 0.140 Uiso 1 1 calc R U . . .
B2 B 0.7115(17) 0.0673(13) 0.9229(6) 0.094(6) Uani 1 1 d D . . . .
H2 H 0.779(2) 0.0016(18) 0.9420(7) 0.112 Uiso 1 1 calc DR U . . .
C53 C 0.6617(17) -0.1347(9) 0.9685(6) 0.114(6) Uani 1 1 d . . . . .
H53A H 0.721116 -0.160526 0.940945 0.171 Uiso 1 1 calc R U . . .
H53B H 0.622788 -0.182822 0.985128 0.171 Uiso 1 1 calc R U . . .
H53C H 0.695951 -0.115736 0.997155 0.171 Uiso 1 1 calc R U . . .
C29 C 0.6857(15) 1.1100(10) 0.4184(6) 0.102(5) Uani 1 1 d . . . . .
H29A H 0.625228 1.097266 0.445551 0.154 Uiso 1 1 calc R U . . .
H29B H 0.739217 1.131293 0.436185 0.154 Uiso 1 1 calc R U . . .
H29C H 0.725675 1.052171 0.402798 0.154 Uiso 1 1 calc R U . . .
C54 C 0.7063(18) 0.2776(12) 0.7389(6) 0.133(7) Uani 1 1 d . . . . .
H54A H 0.639409 0.321737 0.754233 0.199 Uiso 1 1 calc R U . . .
H54B H 0.685354 0.253129 0.708336 0.199 Uiso 1 1 calc R U . . .
H54C H 0.765108 0.310452 0.725583 0.199 Uiso 1 1 calc R U . . .
C31 C 0.6816(16) 1.2567(11) 0.3418(6) 0.106(6) Uani 1 1 d . . . . .
H31 H 0.752310 1.267639 0.345912 0.128 Uiso 1 1 calc R U . . .
C48 C 0.8429(18) 0.0783(14) 1.0280(6) 0.150(9) Uani 1 1 d . . . . .
H48A H 0.826053 0.016776 1.033353 0.226 Uiso 1 1 calc R U . . .
H48B H 0.860369 0.091481 1.063064 0.226 Uiso 1 1 calc R U . . .
H48C H 0.908223 0.077551 1.001092 0.226 Uiso 1 1 calc R U . . .
B1 B 0.3972(17) 1.2974(13) 0.2818(7) 0.091(6) Uani 1 1 d . . . . .
H1 H 0.3959(17) 1.360(8) 0.251(4) 0.110 Uiso 1 1 calc R U . . .
C36 C 0.138(2) 1.3789(12) 0.3777(8) 0.150(9) Uani 1 1 d . . . . .
H36 H 0.074778 1.422129 0.393028 0.180 Uiso 1 1 calc R U . . .
C39 C 0.3668(18) 0.9720(11) 0.2654(7) 0.121(7) Uani 1 1 d . . . . .
H39A H 0.422691 0.938878 0.291936 0.181 Uiso 1 1 calc R U . . .
H39B H 0.381233 0.939226 0.232942 0.181 Uiso 1 1 calc R U . . .
H39C H 0.290418 0.973194 0.282291 0.181 Uiso 1 1 calc R U . . .
C43 C 0.384(2) 1.2983(15) 0.1542(7) 0.159(9) Uani 1 1 d . . . . .
H43A H 0.447867 1.323627 0.158461 0.238 Uiso 1 1 calc R U . . .
H43B H 0.313307 1.348090 0.156261 0.238 Uiso 1 1 calc R U . . .
H43C H 0.395014 1.275442 0.118490 0.238 Uiso 1 1 calc R U . . .
C34 C 0.140(2) 1.2220(15) 0.4486(9) 0.197(13) Uani 1 1 d . . . . .
H34A H 0.198263 1.200274 0.474938 0.296 Uiso 1 1 calc R U . . .
H34B H 0.125997 1.167436 0.435948 0.296 Uiso 1 1 calc R U . . .
H34C H 0.069407 1.257861 0.466520 0.296 Uiso 1 1 calc R U . . .
C58 C 0.9570(17) -0.0195(17) 0.8511(8) 0.179(11) Uani 1 1 d . . . . .
H58A H 1.008062 -0.000488 0.871835 0.269 Uiso 1 1 calc R U . . .
H58B H 1.000056 -0.048163 0.819487 0.269 Uiso 1 1 calc R U . . .
H58C H 0.922767 -0.065270 0.874928 0.269 Uiso 1 1 calc R U . . .
C2 C 0.5294(19) 0.9842(11) 0.3723(6) 0.118(4) Uani 1 1 d . . . . .
C27 C 0.3897(13) 0.3121(9) 0.9057(5) 0.118(4) Uani 1 1 d D . . . .
O3 O 0.2858(13) 0.3305(9) 0.9209(5) 0.144(3) Uani 1 1 d D . . . .

loop_
_atom_site_aniso_label
_atom_site_aniso_U_11
_atom_site_aniso_U_22
_atom_site_aniso_U_33
_atom_site_aniso_U_23
_atom_site_aniso_U_13
_atom_site_aniso_U_12
W2 0.1288(6) 0.0717(4) 0.0804(4) 0.0318(3) -0.0618(4) -0.0470(4)
W1 0.1095(6) 0.0560(4) 0.0799(4) 0.0070(3) 0.0011(3) -0.0373(4)
Zn1 0.146(2) 0.0579(13) 0.0731(13) 0.0331(11) -0.0592(15) -0.0575(15)
N14 0.088(7) 0.045(5) 0.067(5) 0.021(4) -0.036(5) -0.022(5)
N13 0.084(7) 0.035(4) 0.055(4) 0.006(3) -0.021(4) -0.025(4)
N2 0.117(9) 0.058(6) 0.072(6) 0.016(5) -0.029(6) -0.042(6)
C10 0.068(8) 0.052(6) 0.055(5) 0.009(5) -0.018(5) -0.019(6)
N9 0.107(9) 0.060(6) 0.071(6) 0.010(5) -0.034(6) -0.029(6)
N1 0.109(9) 0.056(6) 0.075(6) 0.015(5) -0.010(6) -0.035(6)
O1 0.221(8) 0.102(4) 0.126(5) 0.026(4) -0.064(5) -0.075(5)
C19 0.076(8) 0.058(7) 0.056(6) 0.016(5) -0.031(6) -0.023(6)
N11 0.085(8) 0.090(8) 0.080(7) 0.014(6) -0.030(6) -0.037(7)
N3 0.117(10) 0.063(7) 0.109(8) -0.017(6) -0.021(7) -0.037(7)
N6 0.112(11) 0.060(7) 0.099(8) 0.006(6) -0.002(7) -0.031(7)
N4 0.097(9) 0.086(8) 0.073(6) 0.012(5) -0.026(6) -0.038(7)
N8 0.104(9) 0.095(8) 0.081(7) 0.030(6) -0.061(7) -0.035(7)
N10 0.102(9) 0.069(7) 0.082(7) 0.026(5) -0.032(6) -0.031(6)
C20 0.067(8) 0.049(6) 0.073(7) 0.017(5) -0.030(6) -0.014(6)
C15 0.065(8) 0.049(6) 0.075(7) 0.020(5) -0.024(6) -0.018(6)
C21 0.083(10) 0.078(9) 0.085(9) 0.010(7) -0.026(7) -0.010(8)
C18 0.068(8) 0.052(6) 0.070(6) 0.007(5) -0.029(6) -0.015(6)
N5 0.149(14) 0.072(8) 0.103(9) 0.002(7) 0.037(9) -0.039(9)
C12 0.100(10) 0.048(6) 0.069(7) 0.018(5) -0.012(7) -0.031(7)
C14 0.074(8) 0.047(6) 0.056(6) 0.013(5) -0.013(5) -0.018(6)
N7 0.144(13) 0.111(10) 0.102(8) 0.033(8) -0.077(9) -0.071(10)
C13 0.085(9) 0.041(6) 0.062(6) 0.010(4) -0.018(6) -0.032(6)
N12 0.117(11) 0.097(9) 0.091(8) 0.024(7) -0.070(8) -0.028(8)
C7 0.092(10) 0.050(7) 0.068(7) 0.019(5) -0.015(7) -0.025(7)
O2 0.221(8) 0.102(4) 0.126(5) 0.026(4) -0.064(5) -0.075(5)
C8 0.102(12) 0.043(7) 0.123(11) 0.009(7) 0.008(9) -0.016(7)
C11 0.096(10) 0.055(7) 0.068(6) 0.018(5) -0.030(7) -0.030(7)
C4 0.096(11) 0.052(7) 0.094(9) -0.004(6) -0.004(8) -0.031(7)
C6 0.088(10) 0.061(8) 0.102(9) 0.002(7) -0.001(8) -0.031(7)
C17 0.077(9) 0.064(7) 0.078(7) 0.020(6) -0.033(6) -0.027(7)
C22 0.105(12) 0.095(11) 0.081(8) 0.018(7) -0.050(8) -0.037(9)
C9 0.080(10) 0.064(9) 0.110(10) -0.004(7) 0.015(8) -0.019(7)
C23 0.108(12) 0.060(7) 0.080(8) 0.024(6) -0.050(8) -0.026(8)
C55 0.141(16) 0.096(12) 0.098(11) 0.044(9) -0.055(11) -0.064(11)
C5 0.110(13) 0.068(9) 0.111(10) 0.010(8) 0.016(9) -0.045(9)
C32 0.115(13) 0.074(9) 0.087(8) 0.017(7) -0.008(8) -0.047(9)
C26 0.114(12) 0.061(8) 0.100(9) 0.023(7) -0.037(9) -0.034(8)
O4 0.221(8) 0.102(4) 0.126(5) 0.026(4) -0.064(5) -0.075(5)
C52 0.184(19) 0.082(10) 0.064(7) 0.008(7) -0.033(10) -0.057(12)
C42 0.144(16) 0.105(13) 0.073(9) -0.011(8) -0.016(9) -0.042(12)
C1 0.139(15) 0.074(9) 0.085(9) 0.001(7) -0.022(9) -0.036(10)
C16 0.076(9) 0.052(7) 0.086(7) 0.016(6) -0.022(6) -0.030(6)
C30 0.122(13) 0.097(11) 0.090(9) -0.002(8) -0.042(9) -0.058(10)
C51 0.158(18) 0.099(13) 0.089(10) -0.004(9) -0.011(11) -0.055(13)
C25 0.126(15) 0.129(15) 0.085(9) -0.004(9) -0.058(10) -0.007(12)
C46 0.19(2) 0.121(14) 0.090(11) 0.015(10) -0.077(13) -0.082(15)
C47 0.132(16) 0.167(18) 0.074(9) 0.021(10) -0.048(10) -0.080(15)
C35 0.22(2) 0.043(8) 0.148(16) 0.003(9) 0.070(16) -0.016(11)
C28 0.225(11) 0.077(5) 0.078(4) 0.030(4) -0.063(6) -0.082(6)
C49 0.153(17) 0.133(15) 0.103(11) 0.008(10) -0.043(11) -0.086(14)
C37 0.103(14) 0.065(10) 0.153(15) 0.003(10) 0.029(11) -0.012(9)
C40 0.089(11) 0.098(11) 0.102(10) -0.028(9) -0.030(9) -0.019(9)
C45 0.21(2) 0.070(10) 0.110(11) 0.007(8) -0.077(13) -0.069(12)
C3 0.225(11) 0.077(5) 0.078(4) 0.030(4) -0.063(6) -0.082(6)
C38 0.17(2) 0.067(11) 0.21(2) 0.038(12) -0.008(17) -0.020(12)
C24 0.125(15) 0.081(10) 0.109(11) -0.014(9) -0.059(11) 0.027(9)
C56 0.18(2) 0.152(18) 0.090(11) 0.044(12) -0.064(13) -0.073(17)
C44 0.36(4) 0.098(15) 0.123(14) 0.009(11) -0.11(2) -0.10(2)
C33 0.173(19) 0.098(12) 0.165(16) 0.072(12) -0.066(14) -0.080(13)
C50 0.134(14) 0.092(11) 0.070(8) 0.007(7) -0.014(8) -0.055(11)
C57 0.080(13) 0.163(19) 0.129(15) 0.007(13) -0.032(11) -0.023(13)
C41 0.113(14) 0.170(19) 0.071(9) -0.031(10) -0.026(9) -0.027(13)
B2 0.113(15) 0.095(12) 0.064(8) 0.032(8) -0.027(9) -0.029(11)
C53 0.20(2) 0.053(8) 0.075(8) 0.006(6) -0.027(10) -0.017(10)
C29 0.135(15) 0.081(10) 0.091(9) 0.011(8) -0.033(9) -0.031(10)
C54 0.19(2) 0.103(12) 0.112(11) 0.051(10) -0.073(13) -0.070(13)
C31 0.130(15) 0.096(11) 0.113(11) 0.013(9) -0.046(10) -0.062(11)
C48 0.18(2) 0.19(2) 0.090(10) 0.033(12) -0.090(13) -0.059(16)
B1 0.118(16) 0.082(11) 0.092(10) 0.002(9) -0.009(10) -0.063(11)
C36 0.18(2) 0.067(11) 0.158(17) 0.009(11) 0.053(15) -0.001(12)
C39 0.18(2) 0.092(12) 0.111(12) -0.020(9) -0.053(12) -0.054(13)
C43 0.20(2) 0.17(2) 0.105(12) 0.057(13) -0.049(14) -0.082(18)
C34 0.23(3) 0.126(18) 0.18(2) 0.013(15) 0.12(2) -0.022(18)
C58 0.108(16) 0.24(3) 0.130(15) 0.052(16) -0.047(13) 0.020(16)
C2 0.225(11) 0.077(5) 0.078(4) 0.030(4) -0.063(6) -0.082(6)
C27 0.225(11) 0.077(5) 0.078(4) 0.030(4) -0.063(6) -0.082(6)
O3 0.221(8) 0.102(4) 0.126(5) 0.026(4) -0.064(5) -0.075(5)

loop_
_atom_type_symbol
_atom_type_description
_atom_type_scat_dispersion_real
_atom_type_scat_dispersion_imag
_atom_type_scat_source
C C 0.0181 0.0091 'International Tables Vol C Tables 4.2.6.8 and 6.1.1.4'
H H 0.0000 0.0000 'International Tables Vol C Tables 4.2.6.8 and 6.1.1.4'
B B 0.0090 0.0039 'International Tables Vol C Tables 4.2.6.8 and 6.1.1.4'
N N 0.0311 0.0180 'International Tables Vol C Tables 4.2.6.8 and 6.1.1.4'
O O 0.0492 0.0322 'International Tables Vol C Tables 4.2.6.8 and 6.1.1.4'
W W -5.4734 5.5774 'International Tables Vol C Tables 4.2.6.8 and 6.1.1.4'
Zn Zn -1.5491 0.6778 'International Tables Vol C Tables 4.2.6.8 and 6.1.1.4'

loop_
_geom_angle_atom_site_label_1
_geom_angle_atom_site_label_2
_geom_angle_atom_site_label_3
_geom_angle
_geom_angle_site_symmetry_1
_geom_angle_site_symmetry_3
_geom_angle_publ_flag
C27 W2 C26 88.9(7) . . ?
C27 W2 C28 80.2(8) . . ?
C26 W2 C28 85.4(6) . . ?
C27 W2 N9 99.2(5) . . ?
C26 W2 N9 103.0(5) . . ?
C28 W2 N9 171.6(5) . . ?
C27 W2 N11 168.8(5) . . ?
C26 W2 N11 101.6(6) . . ?
C28 W2 N11 96.5(7) . . ?
N9 W2 N11 82.5(4) . . ?
C27 W2 N7 85.5(6) . . ?
C26 W2 N7 173.5(6) . . ?
C28 W2 N7 90.6(5) . . ?
N9 W2 N7 81.0(4) . . ?
N11 W2 N7 83.9(5) . . ?
C1 W1 C3 83.6(6) . . ?
C1 W1 C2 81.4(7) . . ?
C3 W1 C2 91.5(7) . . ?
C1 W1 N3 102.3(5) . . ?
C3 W1 N3 172.9(5) . . ?
C2 W1 N3 93.3(5) . . ?
C1 W1 N5 107.8(6) . . ?
C3 W1 N5 93.3(6) . . ?
C2 W1 N5 170.0(6) . . ?
N3 W1 N5 81.2(5) . . ?
C1 W1 N1 169.4(6) . . ?
C3 W1 N1 91.0(5) . . ?
C2 W1 N1 89.6(5) . . ?
N3 W1 N1 83.7(4) . . ?
N5 W1 N1 81.6(5) . . ?
N14 Zn1 N14 180.0(4) 2_566 . ?
N14 Zn1 N13 90.8(3) 2_566 . ?
N14 Zn1 N13 89.2(3) . . ?
N14 Zn1 N13 89.2(3) 2_566 2_566 ?
N14 Zn1 N13 90.8(3) . 2_566 ?
N13 Zn1 N13 180.0(6) . 2_566 ?
C15 N14 C18 106.4(9) . . ?
C15 N14 Zn1 128.5(6) . . ?
C18 N14 Zn1 125.0(7) . . ?
C10 N13 C13 105.7(7) . . ?
C10 N13 Zn1 126.9(6) . . ?
C13 N13 Zn1 127.4(6) . . ?
N1 N2 C32 107.4(10) . . ?
N1 N2 B1 121.9(10) . . ?
C32 N2 B1 130.7(10) . . ?
N13 C10 C19 125.0(8) . 2_566 ?
N13 C10 C11 109.3(9) . . ?
C19 C10 C11 125.7(9) 2_566 . ?
C50 N9 N10 108.7(11) . . ?
C50 N9 W2 130.8(10) . . ?
N10 N9 W2 120.3(8) . . ?
C30 N1 N2 109.0(10) . . ?
C30 N1 W1 133.4(8) . . ?
N2 N1 W1 117.1(8) . . ?
C18 C19 C10 123.0(9) . 2_566 ?
C18 C19 C20 120.3(9) . . ?
C10 C19 C20 116.6(9) 2_566 . ?
C55 N11 N12 107.9(14) . . ?
C55 N11 W2 132.9(11) . . ?
N12 N11 W2 118.9(9) . . ?
C40 N3 N4 103.3(12) . . ?
C40 N3 W1 133.4(10) . . ?
N4 N3 W1 123.2(8) . . ?
C37 N6 N5 109.4(13) . . ?
C37 N6 B1 131.4(13) . . ?
N5 N6 B1 118.5(12) . . ?
C42 N4 N3 112.8(12) . . ?
C42 N4 B1 129.1(13) . . ?
N3 N4 B1 118.0(10) . . ?
N7 N8 C47 106.0(15) . . ?
N7 N8 B2 119.5(10) . . ?
C47 N8 B2 134.4(15) . . ?
C52 N10 N9 106.7(12) . . ?
C52 N10 B2 134.3(13) . . ?
N9 N10 B2 119.0(10) . . ?
C21 C20 C25 116.6(11) . . ?
C21 C20 C19 122.2(12) . . ?
C25 C20 C19 121.2(12) . . ?
N14 C15 C14 123.4(10) . . ?
N14 C15 C16 110.3(8) . . ?
C14 C15 C16 126.2(10) . . ?
C20 C21 C22 122.6(14) . . ?
C20 C21 H21 118.7 . . ?
C22 C21 H21 118.7 . . ?
N14 C18 C19 129.2(10) . . ?
N14 C18 C17 109.3(9) . . ?
C19 C18 C17 121.4(9) . . ?
C35 N5 N6 104.1(12) . . ?
C35 N5 W1 134.4(10) . . ?
N6 N5 W1 121.4(10) . . ?
C11 C12 C13 108.2(9) . . ?
C11 C12 H12 125.9 . . ?
C13 C12 H12 125.9 . . ?
C13 C14 C15 127.2(10) . . ?
C13 C14 C7 118.0(8) . . ?
C15 C14 C7 114.8(9) . . ?
C45 N7 N8 109.4(12) . . ?
C45 N7 W2 132.8(12) . . ?
N8 N7 W2 117.4(10) . . ?
C14 C13 N13 124.2(8) . . ?
C14 C13 C12 127.4(9) . . ?
N13 C13 C12 108.4(9) . . ?
C57 N12 N11 106.9(13) . . ?
C57 N12 B2 134.8(14) . . ?
N11 N12 B2 118.3(14) . . ?
C8 C7 C6 118.2(11) . . ?
C8 C7 C14 122.3(12) . . ?
C6 C7 C14 119.4(12) . . ?
C7 C8 C9 120.9(13) . . ?
C7 C8 H8 119.6 . . ?
C9 C8 H8 119.6 . . ?
C12 C11 C10 108.4(9) . . ?
C12 C11 H11 125.8 . . ?
C10 C11 H11 125.8 . . ?
C9 C4 C5 115.3(12) . . ?
C9 C4 C1 121.7(15) . . ?
C5 C4 C1 123.0(14) . . ?
C7 C6 C5 119.4(14) . . ?
C7 C6 H6 120.3 . . ?
C5 C6 H6 120.3 . . ?
C16 C17 C18 107.2(10) . . ?
C16 C17 H17 126.4 . . ?
C18 C17 H17 126.4 . . ?
C23 C22 C21 119.8(14) . . ?
C23 C22 H22 120.1 . . ?
C21 C22 H22 120.1 . . ?
C4 C9 C8 123.6(15) . . ?
C4 C9 H9 118.2 . . ?
C8 C9 H9 118.2 . . ?
C22 C23 C24 118.9(11) . . ?
C22 C23 C26 122.1(14) . . ?
C24 C23 C26 119.0(14) . . ?
N11 C55 C56 109.4(14) . . ?
N11 C55 C54 123.0(19) . . ?
C56 C55 C54 127.6(18) . . ?
C4 C5 C6 122.4(14) . . ?
C4 C5 H5 118.8 . . ?
C6 C5 H5 118.8 . . ?
C31 C32 N2 108.0(11) . . ?
C31 C32 C33 131.1(14) . . ?
N2 C32 C33 120.9(13) . . ?
C23 C26 W2 172.9(13) . . ?
C51 C52 N10 110.7(14) . . ?
C51 C52 C53 129.6(15) . . ?
N10 C52 C53 119.0(16) . . ?
N4 C42 C41 108.7(14) . . ?
N4 C42 C43 125.3(16) . . ?
C41 C42 C43 126.0(15) . . ?
C4 C1 W1 171.6(14) . . ?
C17 C16 C15 106.7(10) . . ?
C17 C16 H16 126.7 . . ?
C15 C16 H16 126.7 . . ?
N1 C30 C31 108.0(13) . . ?
N1 C30 C29 122.9(13) . . ?
C31 C30 C29 129.1(15) . . ?
C52 C51 C50 106.8(15) . . ?
C52 C51 H51 126.6 . . ?
C50 C51 H51 126.6 . . ?
C20 C25 C24 124.3(15) . . ?
C20 C25 H25 117.9 . . ?
C24 C25 H25 117.9 . . ?
C47 C46 C45 106.2(15) . . ?
C47 C46 H46 126.9 . . ?
C45 C46 H46 126.9 . . ?
C46 C47 N8 109.3(16) . . ?
C46 C47 C48 130.5(15) . . ?
N8 C47 C48 120.2(19) . . ?
C36 C35 N5 111.2(16) . . ?
C36 C35 C34 133(2) . . ?
N5 C35 C34 116.3(15) . . ?
O4 C28 W2 178.9(12) . . ?
C50 C49 H49A 109.5 . . ?
C50 C49 H49B 109.5 . . ?
H49A C49 H49B 109.5 . . ?
C50 C49 H49C 109.5 . . ?
H49A C49 H49C 109.5 . . ?
H49B C49 H49C 109.5 . . ?
N6 C37 C36 106.6(15) . . ?
N6 C37 C38 122.7(16) . . ?
C36 C37 C38 130.4(18) . . ?
N3 C40 C41 109.7(15) . . ?
N3 C40 C39 122.1(14) . . ?
C41 C40 C39 128.2(14) . . ?
N7 C45 C46 109.0(18) . . ?
N7 C45 C44 122.3(15) . . ?
C46 C45 C44 128.6(16) . . ?
O2 C3 W1 176(2) . . ?
C37 C38 H38A 109.5 . . ?
C37 C38 H38B 109.5 . . ?
H38A C38 H38B 109.5 . . ?
C37 C38 H38C 109.5 . . ?
H38A C38 H38C 109.5 . . ?
H38B C38 H38C 109.5 . . ?
C25 C24 C23 117.7(15) . . ?
C25 C24 H24 121.1 . . ?
C23 C24 H24 121.1 . . ?
C57 C56 C55 108(2) . . ?
C57 C56 H56 125.8 . . ?
C55 C56 H56 125.8 . . ?
C45 C44 H44A 109.5 . . ?
C45 C44 H44B 109.5 . . ?
H44A C44 H44B 109.5 . . ?
C45 C44 H44C 109.5 . . ?
H44A C44 H44C 109.5 . . ?
H44B C44 H44C 109.5 . . ?
C32 C33 H33A 109.5 . . ?
C32 C33 H33B 109.5 . . ?
H33A C33 H33B 109.5 . . ?
C32 C33 H33C 109.5 . . ?
H33A C33 H33C 109.5 . . ?
H33B C33 H33C 109.5 . . ?
N9 C50 C51 106.9(15) . . ?
N9 C50 C49 124.9(13) . . ?
C51 C50 C49 128.1(15) . . ?
C56 C57 N12 107.2(18) . . ?
C56 C57 C58 131(2) . . ?
N12 C57 C58 121.9(17) . . ?
C42 C41 C40 105.5(13) . . ?
C42 C41 H41 127.3 . . ?
C40 C41 H41 127.3 . . ?
N10 B2 N8 111.8(15) . . ?
N10 B2 N12 111.7(12) . . ?
N8 B2 N12 109.8(12) . . ?
N10 B2 H2 107.8 . . ?
N8 B2 H2 107.8 . . ?
N12 B2 H2 107.8 . . ?
C52 C53 H53A 109.5 . . ?
C52 C53 H53B 109.5 . . ?
H53A C53 H53B 109.5 . . ?
C52 C53 H53C 109.5 . . ?
H53A C53 H53C 109.5 . . ?
H53B C53 H53C 109.5 . . ?
C30 C29 H29A 109.5 . . ?
C30 C29 H29B 109.5 . . ?
H29A C29 H29B 109.5 . . ?
C30 C29 H29C 109.5 . . ?
H29A C29 H29C 109.5 . . ?
H29B C29 H29C 109.5 . . ?
C55 C54 H54A 109.5 . . ?
C55 C54 H54B 109.5 . . ?
H54A C54 H54B 109.5 . . ?
C55 C54 H54C 109.5 . . ?
H54A C54 H54C 109.5 . . ?
H54B C54 H54C 109.5 . . ?
C32 C31 C30 107.6(13) . . ?
C32 C31 H31 126.2 . . ?
C30 C31 H31 126.2 . . ?
C47 C48 H48A 109.5 . . ?
C47 C48 H48B 109.5 . . ?
H48A C48 H48B 109.5 . . ?
C47 C48 H48C 109.5 . . ?
H48A C48 H48C 109.5 . . ?
H48B C48 H48C 109.5 . . ?
N4 B1 N6 110.8(11) . . ?
N4 B1 N2 109.4(14) . . ?
N6 B1 N2 107.7(12) . . ?
N4 B1 H1 109.6 . . ?
N6 B1 H1 109.6 . . ?
N2 B1 H1 109.6 . . ?
C35 C36 C37 108.1(18) . . ?
C35 C36 H36 125.9 . . ?
C37 C36 H36 125.9 . . ?
C40 C39 H39A 109.5 . . ?
C40 C39 H39B 109.5 . . ?
H39A C39 H39B 109.5 . . ?
C40 C39 H39C 109.5 . . ?
H39A C39 H39C 109.5 . . ?
H39B C39 H39C 109.5 . . ?
C42 C43 H43A 109.5 . . ?
C42 C43 H43B 109.5 . . ?
H43A C43 H43B 109.5 . . ?
C42 C43 H43C 109.5 . . ?
H43A C43 H43C 109.5 . . ?
H43B C43 H43C 109.5 . . ?
C35 C34 H34A 109.5 . . ?
C35 C34 H34B 109.5 . . ?
H34A C34 H34B 109.5 . . ?
C35 C34 H34C 109.5 . . ?
H34A C34 H34C 109.5 . . ?
H34B C34 H34C 109.5 . . ?
C57 C58 H58A 109.5 . . ?
C57 C58 H58B 109.5 . . ?
H58A C58 H58B 109.5 . . ?
C57 C58 H58C 109.5 . . ?
H58A C58 H58C 109.5 . . ?
H58B C58 H58C 109.5 . . ?
O1 C2 W1 176.5(16) . . ?
O3 C27 W2 154.0(14) . . ?

loop_
_geom_bond_atom_site_label_1
_geom_bond_atom_site_label_2
_geom_bond_distance
_geom_bond_site_symmetry_2
_geom_bond_publ_flag
W2 C27 1.775(14) . ?
W2 C26 1.807(13) . ?
W2 C28 1.916(13) . ?
W2 N9 2.196(9) . ?
W2 N11 2.234(13) . ?
W2 N7 2.330(10) . ?
W1 C1 1.848(15) . ?
W1 C3 1.978(13) . ?
W1 C2 1.99(2) . ?
W1 N3 2.127(12) . ?
W1 N5 2.165(14) . ?
W1 N1 2.294(10) . ?
Zn1 N14 2.018(9) 2_566 ?
Zn1 N14 2.018(9) . ?
Zn1 N13 2.030(7) . ?
Zn1 N13 2.030(7) 2_566 ?
N14 C15 1.363(13) . ?
N14 C18 1.376(12) . ?
N13 C10 1.392(12) . ?
N13 C13 1.399(12) . ?
N2 N1 1.372(12) . ?
N2 C32 1.393(17) . ?
N2 B1 1.53(2) . ?
C10 C19 1.421(14) 2_566 ?
C10 C11 1.424(13) . ?
N9 C50 1.347(17) . ?
N9 N10 1.396(14) . ?
N1 C30 1.356(17) . ?
O1 C2 1.14(2) . ?
C19 C18 1.388(13) . ?
C19 C20 1.468(13) . ?
N11 C55 1.313(19) . ?
N11 N12 1.407(14) . ?
N3 C40 1.371(16) . ?
N3 N4 1.424(14) . ?
N6 C37 1.357(19) . ?
N6 N5 1.420(14) . ?
N6 B1 1.52(2) . ?
N4 C42 1.301(16) . ?
N4 B1 1.485(18) . ?
N8 N7 1.355(18) . ?
N8 C47 1.384(16) . ?
N8 B2 1.52(2) . ?
N10 C52 1.362(17) . ?
N10 B2 1.47(2) . ?
C20 C21 1.353(18) . ?
C20 C25 1.36(2) . ?
C15 C14 1.420(13) . ?
C15 C16 1.432(15) . ?
C21 C22 1.401(15) . ?
C21 H21 0.9300 . ?
C18 C17 1.437(15) . ?
N5 C35 1.37(2) . ?
C12 C11 1.326(15) . ?
C12 C13 1.439(13) . ?
C12 H12 0.9300 . ?
C14 C13 1.354(14) . ?
C14 C7 1.527(14) . ?
N7 C45 1.343(19) . ?
N12 C57 1.38(2) . ?
N12 B2 1.556(19) . ?
C7 C8 1.361(19) . ?
C7 C6 1.387(18) . ?
O2 C3 1.125(15) . ?
C8 C9 1.374(17) . ?
C8 H8 0.9300 . ?
C11 H11 0.9300 . ?
C4 C9 1.364(18) . ?
C4 C5 1.38(2) . ?
C4 C1 1.403(18) . ?
C6 C5 1.403(16) . ?
C6 H6 0.9300 . ?
C17 C16 1.356(14) . ?
C17 H17 0.9300 . ?
C22 C23 1.37(2) . ?
C22 H22 0.9300 . ?
C9 H9 0.9300 . ?
C23 C24 1.41(2) . ?
C23 C26 1.458(16) . ?
C55 C56 1.37(3) . ?
C55 C54 1.471(17) . ?
C5 H5 0.9300 . ?
C32 C31 1.367(19) . ?
C32 C33 1.507(16) . ?
O4 C28 1.190(16) . ?
C52 C51 1.33(2) . ?
C52 C53 1.57(2) . ?
C42 C41 1.39(2) . ?
C42 C43 1.50(2) . ?
C16 H16 0.9300 . ?
C30 C31 1.396(19) . ?
C30 C29 1.467(18) . ?
C51 C50 1.44(2) . ?
C51 H51 0.9300 . ?
C25 C24 1.384(17) . ?
C25 H25 0.9300 . ?
C46 C47 1.36(3) . ?
C46 C45 1.37(2) . ?
C46 H46 0.9300 . ?
C47 C48 1.48(3) . ?
C35 C36 1.34(2) . ?
C35 C34 1.53(2) . ?
C49 C50 1.45(2) . ?
C49 H49A 0.9600 . ?
C49 H49B 0.9600 . ?
C49 H49C 0.9600 . ?
C37 C36 1.39(2) . ?
C37 C38 1.49(2) . ?
C40 C41 1.44(2) . ?
C40 C39 1.48(2) . ?
C45 C44 1.49(3) . ?
C38 H38A 0.9600 . ?
C38 H38B 0.9600 . ?
C38 H38C 0.9600 . ?
C24 H24 0.9300 . ?
C56 C57 1.36(2) . ?
C56 H56 0.9300 . ?
C44 H44A 0.9600 . ?
C44 H44B 0.9600 . ?
C44 H44C 0.9600 . ?
C33 H33A 0.9600 . ?
C33 H33B 0.9600 . ?
C33 H33C 0.9600 . ?
C57 C58 1.53(2) . ?
C41 H41 0.9300 . ?
B2 H2 1.15(2) . ?
C53 H53A 0.9600 . ?
C53 H53B 0.9600 . ?
C53 H53C 0.9600 . ?
C29 H29A 0.9600 . ?
C29 H29B 0.9600 . ?
C29 H29C 0.9600 . ?
C54 H54A 0.9600 . ?
C54 H54B 0.9600 . ?
C54 H54C 0.9600 . ?
C31 H31 0.9300 . ?
C48 H48A 0.9600 . ?
C48 H48B 0.9600 . ?
C48 H48C 0.9600 . ?
B1 H1 1.08(14) . ?
C36 H36 0.9300 . ?
C39 H39A 0.9600 . ?
C39 H39B 0.9600 . ?
C39 H39C 0.9600 . ?
C43 H43A 0.9600 . ?
C43 H43B 0.9600 . ?
C43 H43C 0.9600 . ?
C34 H34A 0.9600 . ?
C34 H34B 0.9600 . ?
C34 H34C 0.9600 . ?
C58 H58A 0.9600 . ?
C58 H58B 0.9600 . ?
C58 H58C 0.9600 . ?
C27 O3 1.232(14) . ?

loop_
_geom_torsion_atom_site_label_1
_geom_torsion_atom_site_label_2
_geom_torsion_atom_site_label_3
_geom_torsion_atom_site_label_4
_geom_torsion
_geom_torsion_site_symmetry_1
_geom_torsion_site_symmetry_2
_geom_torsion_site_symmetry_3
_geom_torsion_site_symmetry_4
_geom_torsion_publ_flag
C13 N13 C10 C19 179.2(12) . . . 2_566 ?
Zn1 N13 C10 C19 -1.3(18) . . . 2_566 ?
C13 N13 C10 C11 1.0(14) . . . . ?
Zn1 N13 C10 C11 -179.4(8) . . . . ?
C32 N2 N1 C30 -1.1(16) . . . . ?
B1 N2 N1 C30 179.8(14) . . . . ?
C32 N2 N1 W1 -174.4(9) . . . . ?
B1 N2 N1 W1 6.5(16) . . . . ?
C40 N3 N4 C42 -0.1(18) . . . . ?
W1 N3 N4 C42 -177.4(12) . . . . ?
C40 N3 N4 B1 176.1(14) . . . . ?
W1 N3 N4 B1 -1.2(18) . . . . ?
C50 N9 N10 C52 -2.5(16) . . . . ?
W2 N9 N10 C52 172.6(9) . . . . ?
C50 N9 N10 B2 177.4(13) . . . . ?
W2 N9 N10 B2 -7.6(17) . . . . ?
C18 C19 C20 C21 76.2(17) . . . . ?
C10 C19 C20 C21 -106.1(15) 2_566 . . . ?
C18 C19 C20 C25 -106.7(16) . . . . ?
C10 C19 C20 C25 71.0(18) 2_566 . . . ?
C18 N14 C15 C14 179.8(12) . . . . ?
Zn1 N14 C15 C14 -3.6(19) . . . . ?
C18 N14 C15 C16 2.5(15) . . . . ?
Zn1 N14 C15 C16 179.1(9) . . . . ?
C25 C20 C21 C22 3(2) . . . . ?
C19 C20 C21 C22 -179.9(12) . . . . ?
C15 N14 C18 C19 180.0(14) . . . . ?
Zn1 N14 C18 C19 3(2) . . . . ?
C15 N14 C18 C17 -3.9(15) . . . . ?
Zn1 N14 C18 C17 179.3(9) . . . . ?
C10 C19 C18 N14 -2(2) 2_566 . . . ?
C20 C19 C18 N14 175.2(13) . . . . ?
C10 C19 C18 C17 -178.1(13) 2_566 . . . ?
C20 C19 C18 C17 0(2) . . . . ?
C37 N6 N5 C35 -6(2) . . . . ?
B1 N6 N5 C35 -177.6(16) . . . . ?
C37 N6 N5 W1 178.0(12) . . . . ?
B1 N6 N5 W1 6.2(18) . . . . ?
N14 C15 C14 C13 2(2) . . . . ?
C16 C15 C14 C13 178.7(13) . . . . ?
N14 C15 C14 C7 -178.7(12) . . . . ?
C16 C15 C14 C7 -2(2) . . . . ?
C47 N8 N7 C45 -1.9(17) . . . . ?
B2 N8 N7 C45 174.5(14) . . . . ?
C47 N8 N7 W2 171.9(10) . . . . ?
B2 N8 N7 W2 -11.7(17) . . . . ?
C15 C14 C13 N13 1(2) . . . . ?
C7 C14 C13 N13 -178.7(12) . . . . ?
C15 C14 C13 C12 179.6(13) . . . . ?
C7 C14 C13 C12 0(2) . . . . ?
C10 N13 C13 C14 178.3(12) . . . . ?
Zn1 N13 C13 C14 -1.3(18) . . . . ?
C10 N13 C13 C12 -0.8(13) . . . . ?
Zn1 N13 C13 C12 179.6(8) . . . . ?
C11 C12 C13 C14 -178.7(13) . . . . ?
C11 C12 C13 N13 0.4(16) . . . . ?
C55 N11 N12 C57 0.6(17) . . . . ?
W2 N11 N12 C57 176.1(11) . . . . ?
C55 N11 N12 B2 -178.9(13) . . . . ?
W2 N11 N12 B2 -3.4(15) . . . . ?
C13 C14 C7 C8 -108.5(15) . . . . ?
C15 C14 C7 C8 72.0(17) . . . . ?
C13 C14 C7 C6 67.3(16) . . . . ?
C15 C14 C7 C6 -112.2(13) . . . . ?
C6 C7 C8 C9 2(2) . . . . ?
C14 C7 C8 C9 177.8(12) . . . . ?
C13 C12 C11 C10 0.2(16) . . . . ?
N13 C10 C11 C12 -0.7(16) . . . . ?
C19 C10 C11 C12 -178.9(13) 2_566 . . . ?
C8 C7 C6 C5 -3(2) . . . . ?
C14 C7 C6 C5 -178.8(11) . . . . ?
N14 C18 C17 C16 4.0(16) . . . . ?
C19 C18 C17 C16 -179.6(13) . . . . ?
C20 C21 C22 C23 -2(2) . . . . ?
C5 C4 C9 C8 5(2) . . . . ?
C1 C4 C9 C8 -174.7(14) . . . . ?
C7 C8 C9 C4 -3(2) . . . . ?
C21 C22 C23 C24 0(2) . . . . ?
C21 C22 C23 C26 178.7(13) . . . . ?
N12 N11 C55 C56 0.7(18) . . . . ?
W2 N11 C55 C56 -174.0(11) . . . . ?
N12 N11 C55 C54 -179.2(13) . . . . ?
W2 N11 C55 C54 6(2) . . . . ?
C9 C4 C5 C6 -6(2) . . . . ?
C1 C4 C5 C6 173.7(14) . . . . ?
C7 C6 C5 C4 5(2) . . . . ?
N1 N2 C32 C31 0.5(18) . . . . ?
B1 N2 C32 C31 179.4(15) . . . . ?
N1 N2 C32 C33 -179.1(15) . . . . ?
B1 N2 C32 C33 0(3) . . . . ?
N9 N10 C52 C51 5.7(19) . . . . ?
B2 N10 C52 C51 -174.2(17) . . . . ?
N9 N10 C52 C53 176.9(12) . . . . ?
B2 N10 C52 C53 -3(3) . . . . ?
N3 N4 C42 C41 1(2) . . . . ?
B1 N4 C42 C41 -174.2(16) . . . . ?
N3 N4 C42 C43 -176.4(18) . . . . ?
B1 N4 C42 C43 8(3) . . . . ?
C18 C17 C16 C15 -2.3(16) . . . . ?
N14 C15 C16 C17 -0.1(16) . . . . ?
C14 C15 C16 C17 -177.2(13) . . . . ?
N2 N1 C30 C31 1.4(18) . . . . ?
W1 N1 C30 C31 173.1(11) . . . . ?
N2 N1 C30 C29 -178.1(14) . . . . ?
W1 N1 C30 C29 -6(2) . . . . ?
N10 C52 C51 C50 -6(2) . . . . ?
C53 C52 C51 C50 -176.5(15) . . . . ?
C21 C20 C25 C24 -3(3) . . . . ?
C19 C20 C25 C24 -179.9(16) . . . . ?
C45 C46 C47 N8 -3(2) . . . . ?
C45 C46 C47 C48 177.3(19) . . . . ?
N7 N8 C47 C46 2.9(19) . . . . ?
B2 N8 C47 C46 -172.6(16) . . . . ?
N7 N8 C47 C48 -177.2(15) . . . . ?
B2 N8 C47 C48 7(3) . . . . ?
N6 N5 C35 C36 1(3) . . . . ?
W1 N5 C35 C36 176.9(16) . . . . ?
N6 N5 C35 C34 -179(2) . . . . ?
W1 N5 C35 C34 -3(4) . . . . ?
N5 N6 C37 C36 8(2) . . . . ?
B1 N6 C37 C36 178.3(17) . . . . ?
N5 N6 C37 C38 -178.1(18) . . . . ?
B1 N6 C37 C38 -8(3) . . . . ?
N4 N3 C40 C41 -1.3(17) . . . . ?
W1 N3 C40 C41 175.6(12) . . . . ?
N4 N3 C40 C39 -178.2(15) . . . . ?
W1 N3 C40 C39 -1(2) . . . . ?
N8 N7 C45 C46 0(2) . . . . ?
W2 N7 C45 C46 -172.3(12) . . . . ?
N8 N7 C45 C44 -177.4(17) . . . . ?
W2 N7 C45 C44 10(3) . . . . ?
C47 C46 C45 N7 2(2) . . . . ?
C47 C46 C45 C44 179(2) . . . . ?
C20 C25 C24 C23 1(3) . . . . ?
C22 C23 C24 C25 0(3) . . . . ?
C26 C23 C24 C25 -178.5(15) . . . . ?
N11 C55 C56 C57 -2(2) . . . . ?
C54 C55 C56 C57 178.2(17) . . . . ?
N10 N9 C50 C51 -1.3(17) . . . . ?
W2 N9 C50 C51 -175.6(9) . . . . ?
N10 N9 C50 C49 -177.2(15) . . . . ?
W2 N9 C50 C49 8(2) . . . . ?
C52 C51 C50 N9 4.7(19) . . . . ?
C52 C51 C50 C49 -179.5(17) . . . . ?
C55 C56 C57 N12 2(2) . . . . ?
C55 C56 C57 C58 -180(2) . . . . ?
N11 N12 C57 C56 -2(2) . . . . ?
B2 N12 C57 C56 177.7(16) . . . . ?
N11 N12 C57 C58 -179.8(18) . . . . ?
B2 N12 C57 C58 0(3) . . . . ?
N4 C42 C41 C40 -2(2) . . . . ?
C43 C42 C41 C40 175.7(19) . . . . ?
N3 C40 C41 C42 2(2) . . . . ?
C39 C40 C41 C42 178.8(18) . . . . ?
C52 N10 B2 N8 -113.2(19) . . . . ?
N9 N10 B2 N8 67.0(14) . . . . ?
C52 N10 B2 N12 123.4(17) . . . . ?
N9 N10 B2 N12 -56(2) . . . . ?
N7 N8 B2 N10 -53.8(16) . . . . ?
C47 N8 B2 N10 121.3(18) . . . . ?
N7 N8 B2 N12 70.8(18) . . . . ?
C47 N8 B2 N12 -114.2(17) . . . . ?
C57 N12 B2 N10 -116(2) . . . . ?
N11 N12 B2 N10 62.9(18) . . . . ?
C57 N12 B2 N8 119(2) . . . . ?
N11 N12 B2 N8 -61.7(16) . . . . ?
N2 C32 C31 C30 0(2) . . . . ?
C33 C32 C31 C30 179.9(18) . . . . ?
N1 C30 C31 C32 -1(2) . . . . ?
C29 C30 C31 C32 178.3(17) . . . . ?
C42 N4 B1 N6 117.6(18) . . . . ?
N3 N4 B1 N6 -57.9(18) . . . . ?
C42 N4 B1 N2 -123.7(17) . . . . ?
N3 N4 B1 N2 60.8(16) . . . . ?
C37 N6 B1 N4 -114.9(19) . . . . ?
N5 N6 B1 N4 54.9(18) . . . . ?
C37 N6 B1 N2 125.4(18) . . . . ?
N5 N6 B1 N2 -64.9(15) . . . . ?
N1 N2 B1 N4 -64.0(17) . . . . ?
C32 N2 B1 N4 117.2(15) . . . . ?
N1 N2 B1 N6 56.6(16) . . . . ?
C32 N2 B1 N6 -122.3(15) . . . . ?
N5 C35 C36 C37 3(3) . . . . ?
C34 C35 C36 C37 -177(3) . . . . ?
N6 C37 C36 C35 -7(3) . . . . ?
C38 C37 C36 C35 180(2) . . . . ?
C26 W2 C27 O3 48(3) . . . . ?
C28 W2 C27 O3 133(3) . . . . ?
N9 W2 C27 O3 -55(3) . . . . ?
N11 W2 C27 O3 -153(2) . . . . ?
N7 W2 C27 O3 -135(3) . . . . ?

loop_
_smtbx_masks_void_nr
_smtbx_masks_void_average_x
_smtbx_masks_void_average_y
_smtbx_masks_void_average_z
_smtbx_masks_void_volume
_smtbx_masks_void_count_electrons
_smtbx_masks_void_content
1 0.093 -0.129 -0.093 1628.4 337.3 ?
